data_2227748
loop_
_publ_author_name
'Guo, Gui-Quan'
'Deng, Ji-Hua'
'Chen, Jing'

_publ_section_title
;
 Aqua(hippurato)bis(1,10-phenanthroline)cobalt(II) nitrate monohydrate
;
_journal_coeditor_code KP2275
_journal_issue 11
_journal_name_full 'Acta Crystallographica Section E'
_journal_page_first m1415
_journal_page_last m1416
_journal_paper_doi 10.1107/S1600536810040602
_journal_volume 66
_journal_year 2010
_chemical_formula_iupac '[Co (C9 H8 N O3) (C12 H8 N2)2 (H2 O)] N O3, H2 O'
_chemical_formula_moiety 'C33 H26 Co N5 O4 +, N O3 -, H2 O'
_chemical_formula_sum 'C33 H28 Co N6 O8'
_chemical_formula_weight 695.54
_chemical_name_systematic
;
Aqua(hippurato)bis(1,10-phenanthroline)cobalt(II) nitrate monohydrate
;
_space_group_IT_number 14
_symmetry_cell_setting monoclinic
_symmetry_space_group_name_Hall '-P 2ybc'
_symmetry_space_group_name_H-M 'P 1 21/c 1'
_atom_sites_solution_hydrogens geom
_atom_sites_solution_primary direct
_atom_sites_solution_secondary difmap
_audit_creation_method SHELXL-97
_cell_angle_alpha 90.00
_cell_angle_beta 91.37(3)
_cell_angle_gamma 90.00
_cell_formula_units_Z 4
_cell_length_a 9.935(2)
_cell_length_b 13.991(3)
_cell_length_c 23.162(5)
_cell_measurement_reflns_used 1226
_cell_measurement_temperature 291(2)
_cell_measurement_theta_max 25.5
_cell_measurement_theta_min 1.7
_cell_volume 3218.6(12)
_computing_cell_refinement 'SAINT (Bruker, 1998)'
_computing_data_collection 'SMART (Bruker, 1998)'
_computing_data_reduction 'SAINT (Bruker, 1998)'
_computing_molecular_graphics 'SHELXTL (Sheldrick, 2008)'
_computing_publication_material 'SHELXTL (Sheldrick, 2008)'
_computing_structure_refinement 'SHELXL97 (Sheldrick, 2008)'
_computing_structure_solution 'SHELXS97 (Sheldrick, 2008)'
_diffrn_ambient_temperature 291(2)
_diffrn_measured_fraction_theta_full 0.919
_diffrn_measured_fraction_theta_max 0.985
_diffrn_measurement_device_type 'Bruker P4'
_diffrn_measurement_method '\w scans'
_diffrn_radiation_monochromator graphite
_diffrn_radiation_source 'fine-focus sealed tube'
_diffrn_radiation_type MoK\a
_diffrn_radiation_wavelength 0.71073
_diffrn_reflns_av_R_equivalents 0.0425
_diffrn_reflns_av_sigmaI/netI 0.0653
_diffrn_reflns_limit_h_max 12
_diffrn_reflns_limit_h_min 0
_diffrn_reflns_limit_k_max 16
_diffrn_reflns_limit_k_min -16
_diffrn_reflns_limit_l_max 28
_diffrn_reflns_limit_l_min -28
_diffrn_reflns_number 9187
_diffrn_reflns_theta_full 25.50
_diffrn_reflns_theta_max 25.50
_diffrn_reflns_theta_min 1.70
_diffrn_standards_decay_% 0
_diffrn_standards_interval_count 0
_diffrn_standards_interval_time 0
_diffrn_standards_number 0
_exptl_absorpt_coefficient_mu 0.595
_exptl_absorpt_correction_T_max 0.9057
_exptl_absorpt_correction_T_min 0.8903
_exptl_absorpt_correction_type multi-scan
_exptl_absorpt_process_details '(SADABS; Sheldrick, 1996)'
_exptl_crystal_colour dark-red
_exptl_crystal_density_diffrn 1.435
_exptl_crystal_density_method 'not measured'
_exptl_crystal_description prismatic
_exptl_crystal_F_000 1436
_exptl_crystal_size_max 0.20
_exptl_crystal_size_mid 0.18
_exptl_crystal_size_min 0.17
_refine_diff_density_max 0.532
_refine_diff_density_min -0.296
_refine_ls_extinction_coef 0.0026(5)
_refine_ls_extinction_expression Fc^*^=kFc[1+0.001xFc^2^\l^3^/sin(2\q)]^-1/4^
_refine_ls_extinction_method 'SHELXL97 (Sheldrick, 2008)'
_refine_ls_goodness_of_fit_ref 1.093
_refine_ls_hydrogen_treatment mixed
_refine_ls_matrix_type full
_refine_ls_number_parameters 445
_refine_ls_number_reflns 5493
_refine_ls_number_restraints 3
_refine_ls_restrained_S_all 1.092
_refine_ls_R_factor_all 0.1085
_refine_ls_R_factor_gt 0.0656
_refine_ls_shift/su_max 0.001
_refine_ls_shift/su_mean 0.000
_refine_ls_structure_factor_coef Fsqd
_refine_ls_weighting_details 'calc w=1/[\s^2^(Fo^2^)+(0.0588P)^2^+1.9834P] where P=(Fo^2^+2Fc^2^)/3'
_refine_ls_weighting_scheme calc
_refine_ls_wR_factor_gt 0.1275
_refine_ls_wR_factor_ref 0.1433
_reflns_number_gt 3848
_reflns_number_total 5493
_reflns_threshold_expression I>2sigma(I)
_cod_data_source_file kp2275.cif
_cod_data_source_block I
_cod_original_cell_volume 3218.7(11)
_cod_original_sg_symbol_H-M 'P 21/c'
_cod_database_code 2227748
_cod_database_fobs_code 2227748

loop_
_symmetry_equiv_pos_as_xyz
'x, y, z'
'-x, y+1/2, -z+1/2'
'-x, -y, -z'
'x, -y-1/2, z-1/2'

loop_
_atom_site_type_symbol
_atom_site_label
_atom_site_fract_x
_atom_site_fract_y
_atom_site_fract_z
_atom_site_U_iso_or_equiv
_atom_site_adp_type
_atom_site_calc_flag
_atom_site_refinement_flags
_atom_site_occupancy
_atom_site_disorder_assembly
_atom_site_disorder_group
Co Co1 0.22952(5) 0.25150(4) 0.93865(2) 0.03887(18) Uani d . 1 . .
N N1 0.2492(4) 0.0562(3) 0.77418(15) 0.0519(10) Uani d . 1 . .
N N2 0.0799(4) 0.1728(2) 0.98300(14) 0.0457(9) Uani d . 1 . .
N N3 0.0537(3) 0.2743(2) 0.88506(14) 0.0427(8) Uani d . 1 . .
N N4 0.1985(4) 0.3762(2) 0.99264(15) 0.0474(9) Uani d . 1 . .
N N5 0.3523(3) 0.3570(2) 0.89962(15) 0.0461(9) Uani d . 1 . .
N N6 0.4811(5) 0.2629(3) 0.2140(2) 0.0739(12) Uani d . 1 . .
O O1 0.0673(4) -0.0126(3) 0.81183(15) 0.0887(12) Uani d . 1 . .
O O2 0.2726(3) 0.15136(19) 0.87560(12) 0.0500(7) Uani d . 1 . .
O O3 0.4124(3) 0.0438(2) 0.91520(12) 0.0532(8) Uani d . 1 . .
O O4 0.3952(4) 0.1959(3) 0.98609(17) 0.0594(9) Uani d . 1 . .
O O5 0.5553(6) 0.1969(3) 0.2076(2) 0.135(2) Uani d . 1 . .
O O6 0.4928(5) 0.3168(3) 0.25517(19) 0.1063(15) Uani d . 1 . .
O O7 0.3906(5) 0.2794(3) 0.1776(2) 0.1195(16) Uani d . 1 . .
C C1 -0.1062(7) 0.0710(5) 0.7295(3) 0.098(2) Uani d . 1 . .
H H1A -0.1383 0.0200 0.7510 0.118 Uiso calc R 1 . .
C C2 -0.1936(10) 0.1199(8) 0.6925(4) 0.143(4) Uani d . 1 . .
H H2A -0.2833 0.1015 0.6890 0.171 Uiso calc R 1 . .
C C3 -0.1478(13) 0.1941(9) 0.6619(4) 0.162(6) Uani d . 1 . .
H H3A -0.2068 0.2271 0.6374 0.194 Uiso calc R 1 . .
C C4 -0.0191(11) 0.2214(6) 0.6660(3) 0.128(3) Uani d . 1 . .
H H4A 0.0100 0.2729 0.6442 0.153 Uiso calc R 1 . .
C C5 0.0727(7) 0.1734(5) 0.7027(2) 0.0872(18) Uani d . 1 . .
H H5A 0.1622 0.1927 0.7053 0.105 Uiso calc R 1 . .
C C6 0.0286(5) 0.0969(4) 0.7350(2) 0.0635(13) Uani d . 1 . .
C C7 0.1167(6) 0.0431(3) 0.77715(19) 0.0585(13) Uani d . 1 . .
C C8 0.3383(5) 0.0180(3) 0.81921(18) 0.0573(12) Uani d . 1 . .
H H8A 0.4289 0.0149 0.8046 0.069 Uiso calc R 1 . .
H H8B 0.3103 -0.0467 0.8280 0.069 Uiso calc R 1 . .
C C9 0.3408(4) 0.0765(3) 0.87478(17) 0.0416(10) Uani d . 1 . .
C C10 0.0916(6) 0.1286(3) 1.0340(2) 0.0655(14) Uani d . 1 . .
H H10A 0.1744 0.1286 1.0536 0.079 Uiso calc R 1 . .
C C11 -0.0189(8) 0.0818(4) 1.0587(2) 0.0839(19) Uani d . 1 . .
H H11A -0.0094 0.0534 1.0949 0.101 Uiso calc R 1 . .
C C12 -0.1382(7) 0.0784(4) 1.0298(3) 0.0837(19) Uani d . 1 . .
H H12A -0.2112 0.0473 1.0458 0.100 Uiso calc R 1 . .
C C13 -0.1515(5) 0.1217(3) 0.9762(3) 0.0679(15) Uani d . 1 . .
C C14 -0.0405(4) 0.1707(3) 0.9552(2) 0.0483(11) Uani d . 1 . .
C C20 -0.2734(6) 0.1177(4) 0.9418(4) 0.095(2) Uani d . 1 . .
H H20A -0.3472 0.0846 0.9555 0.114 Uiso calc R 1 . .
C C15 -0.0536(4) 0.2210(3) 0.90145(19) 0.0462(11) Uani d . 1 . .
C C16 -0.1735(5) 0.2160(3) 0.8682(3) 0.0664(14) Uani d . 1 . .
C C17 -0.1808(7) 0.2669(4) 0.8170(2) 0.0786(18) Uani d . 1 . .
H H17A -0.2583 0.2642 0.7937 0.094 Uiso calc R 1 . .
C C18 -0.0740(7) 0.3207(4) 0.8007(2) 0.0808(18) Uani d . 1 . .
H H18A -0.0785 0.3562 0.7667 0.097 Uiso calc R 1 . .
C C19 0.0429(5) 0.3219(3) 0.83589(19) 0.0609(13) Uani d . 1 . .
H H19A 0.1161 0.3579 0.8241 0.073 Uiso calc R 1 . .
C C21 -0.2826(6) 0.1609(4) 0.8902(4) 0.090(2) Uani d . 1 . .
H H21A -0.3616 0.1551 0.8682 0.108 Uiso calc R 1 . .
C C22 0.1209(5) 0.3858(3) 1.0377(2) 0.0638(13) Uani d . 1 . .
H H22A 0.0696 0.3337 1.0488 0.077 Uiso calc R 1 . .
C C23 0.1115(6) 0.4693(4) 1.0694(2) 0.0798(17) Uani d . 1 . .
H H23A 0.0550 0.4728 1.1007 0.096 Uiso calc R 1 . .
C C24 0.1866(6) 0.5465(4) 1.0538(2) 0.0757(16) Uani d . 1 . .
H H24A 0.1821 0.6028 1.0750 0.091 Uiso calc R 1 . .
C C25 0.2702(5) 0.5411(3) 1.0064(2) 0.0570(12) Uani d . 1 . .
C C26 0.2721(4) 0.4529(3) 0.97703(18) 0.0449(10) Uani d . 1 . .
C C27 0.3558(4) 0.4429(3) 0.92735(18) 0.0431(10) Uani d . 1 . .
C C28 0.4375(5) 0.5187(3) 0.9108(2) 0.0538(12) Uani d . 1 . .
C C29 0.5179(5) 0.5031(4) 0.8623(2) 0.0714(15) Uani d . 1 . .
H H29A 0.5738 0.5515 0.8494 0.086 Uiso calc R 1 . .
C C30 0.5141(5) 0.4184(4) 0.8347(2) 0.0706(15) Uani d . 1 . .
H H30A 0.5677 0.4079 0.8029 0.085 Uiso calc R 1 . .
C C31 0.4292(5) 0.3463(3) 0.8541(2) 0.0601(13) Uani d . 1 . .
H H31A 0.4265 0.2885 0.8343 0.072 Uiso calc R 1 . .
C C32 0.3542(6) 0.6170(3) 0.9870(3) 0.0743(16) Uani d . 1 . .
H H32A 0.3532 0.6752 1.0064 0.089 Uiso calc R 1 . .
C C33 0.4342(6) 0.6065(3) 0.9417(3) 0.0735(16) Uani d . 1 . .
H H33A 0.4882 0.6572 0.9304 0.088 Uiso calc R 1 . .
O O8 0.4361(6) 0.1252(3) 0.09134(17) 0.133(2) Uani d D 1 . .
H H8F 0.4828 0.0745 0.0893 0.200 Uiso d RD 1 . .
H H8E 0.4121 0.1459 0.1249 0.200 Uiso d RD 1 . .
H H1G 0.289(8) 0.100(5) 0.754(3) 0.160 Uiso d . 1 . .
H H4F 0.394(7) 0.141(5) 0.970(3) 0.14(3) Uiso d . 1 . .
H H4E 0.395(6) 0.178(4) 1.022(3) 0.09(2) Uiso d . 1 . .

loop_
_atom_site_aniso_label
_atom_site_aniso_U_11
_atom_site_aniso_U_22
_atom_site_aniso_U_33
_atom_site_aniso_U_12
_atom_site_aniso_U_13
_atom_site_aniso_U_23
Co1 0.0449(3) 0.0334(3) 0.0384(3) -0.0027(3) 0.0039(2) -0.0031(3)
N1 0.069(3) 0.046(2) 0.041(2) 0.0013(19) 0.0017(19) -0.0084(17)
N2 0.055(2) 0.0399(18) 0.042(2) -0.0044(16) 0.0069(17) 0.0000(16)
N3 0.051(2) 0.0357(18) 0.0412(19) 0.0074(15) 0.0003(16) -0.0021(15)
N4 0.055(2) 0.0408(19) 0.046(2) 0.0010(17) 0.0041(17) -0.0075(16)
N5 0.047(2) 0.0363(18) 0.055(2) -0.0043(16) 0.0056(18) 0.0003(16)
N6 0.085(4) 0.064(3) 0.073(3) 0.003(3) 0.010(3) 0.001(3)
O1 0.107(3) 0.094(3) 0.065(2) -0.038(2) 0.010(2) 0.014(2)
O2 0.063(2) 0.0417(16) 0.0450(16) 0.0120(15) -0.0001(14) -0.0061(13)
O3 0.056(2) 0.0510(17) 0.0520(18) 0.0099(15) -0.0090(15) -0.0051(15)
O4 0.067(2) 0.057(2) 0.053(2) 0.0065(17) -0.0120(17) -0.0105(18)
O5 0.145(5) 0.098(3) 0.162(5) 0.057(3) -0.007(4) -0.042(3)
O6 0.154(4) 0.086(3) 0.080(3) 0.009(3) 0.029(3) -0.020(3)
O7 0.113(4) 0.108(4) 0.137(4) -0.013(3) -0.025(3) 0.016(3)
C1 0.089(5) 0.108(5) 0.097(5) 0.002(4) -0.011(4) -0.047(4)
C2 0.090(6) 0.198(11) 0.138(9) 0.035(7) -0.051(7) -0.090(7)
C3 0.163(12) 0.230(13) 0.091(7) 0.116(11) -0.047(7) -0.060(7)
C4 0.167(8) 0.162(8) 0.054(4) 0.085(7) 0.013(5) 0.024(4)
C5 0.104(5) 0.107(5) 0.051(3) 0.029(4) 0.012(3) 0.014(3)
C6 0.065(4) 0.079(3) 0.047(3) 0.005(3) -0.002(2) -0.024(3)
C7 0.086(4) 0.051(3) 0.038(2) -0.011(3) 0.003(3) -0.011(2)
C8 0.076(3) 0.048(3) 0.048(3) 0.010(2) -0.006(2) -0.007(2)
C9 0.045(3) 0.035(2) 0.044(2) -0.0057(19) 0.003(2) 0.0005(19)
C10 0.097(4) 0.056(3) 0.044(3) -0.005(3) 0.011(3) 0.005(2)
C11 0.140(6) 0.052(3) 0.061(3) -0.009(4) 0.044(4) 0.008(3)
C12 0.091(5) 0.060(3) 0.103(5) -0.017(3) 0.055(4) -0.005(3)
C13 0.060(4) 0.049(3) 0.097(4) -0.007(2) 0.028(3) -0.011(3)
C14 0.046(3) 0.035(2) 0.064(3) -0.0046(19) 0.011(2) -0.010(2)
C20 0.054(4) 0.064(4) 0.168(7) -0.014(3) 0.031(4) -0.014(4)
C15 0.043(3) 0.037(2) 0.059(3) 0.0030(18) -0.002(2) -0.0172(19)
C16 0.053(3) 0.053(3) 0.092(4) 0.011(2) -0.016(3) -0.027(3)
C17 0.084(4) 0.073(4) 0.077(4) 0.031(3) -0.035(3) -0.032(3)
C18 0.119(5) 0.071(4) 0.052(3) 0.033(4) -0.018(3) -0.005(3)
C19 0.080(4) 0.055(3) 0.047(3) 0.011(3) -0.004(3) 0.003(2)
C21 0.043(3) 0.071(4) 0.155(7) -0.005(3) -0.009(4) -0.033(4)
C22 0.080(4) 0.054(3) 0.058(3) 0.000(3) 0.013(3) -0.011(2)
C23 0.106(5) 0.072(4) 0.062(3) 0.018(3) 0.017(3) -0.024(3)
C24 0.103(5) 0.057(3) 0.067(3) 0.023(3) -0.013(3) -0.026(3)
C25 0.069(3) 0.041(2) 0.059(3) 0.007(2) -0.020(3) -0.013(2)
C26 0.050(3) 0.037(2) 0.046(2) 0.0065(19) -0.016(2) -0.0072(19)
C27 0.040(3) 0.034(2) 0.055(3) -0.0003(18) -0.009(2) 0.0014(19)
C28 0.049(3) 0.045(3) 0.067(3) -0.008(2) -0.013(2) 0.009(2)
C29 0.059(3) 0.060(3) 0.095(4) -0.009(3) 0.003(3) 0.029(3)
C30 0.060(3) 0.072(3) 0.080(4) 0.000(3) 0.027(3) 0.020(3)
C31 0.067(3) 0.053(3) 0.062(3) 0.001(2) 0.021(3) 0.003(2)
C32 0.091(4) 0.035(2) 0.095(4) -0.002(3) -0.033(4) -0.010(3)
C33 0.080(4) 0.038(3) 0.101(4) -0.019(3) -0.021(3) 0.011(3)
O8 0.228(6) 0.099(3) 0.070(3) 0.078(3) -0.047(3) -0.014(2)

loop_
_atom_type_symbol
_atom_type_description
_atom_type_scat_dispersion_real
_atom_type_scat_dispersion_imag
_atom_type_scat_source
C C 0.0033 0.0016 'International Tables Vol C Tables 4.2.6.8 and 6.1.1.4'
H H 0.0000 0.0000 'International Tables Vol C Tables 4.2.6.8 and 6.1.1.4'
N N 0.0061 0.0033 'International Tables Vol C Tables 4.2.6.8 and 6.1.1.4'
O O 0.0106 0.0060 'International Tables Vol C Tables 4.2.6.8 and 6.1.1.4'
Co Co 0.3494 0.9721 'International Tables Vol C Tables 4.2.6.8 and 6.1.1.4'

loop_
_geom_angle_atom_site_label_1
_geom_angle_atom_site_label_2
_geom_angle_atom_site_label_3
_geom_angle_site_symmetry_1
_geom_angle_site_symmetry_3
_geom_angle
_geom_angle_publ_flag
O2 Co1 O4 . . 86.91(13) ?
O2 Co1 N5 . . 92.25(12) ?
O4 Co1 N5 . . 91.65(14) ?
O2 Co1 N2 . . 98.52(12) ?
O4 Co1 N2 . . 95.91(15) ?
N5 Co1 N2 . . 167.14(13) ?
O2 Co1 N3 . . 82.63(12) ?
O4 Co1 N3 . . 166.78(13) ?
N5 Co1 N3 . . 96.80(13) ?
N2 Co1 N3 . . 77.76(13) ?
O2 Co1 N4 . . 168.91(12) ?
O4 Co1 N4 . . 96.67(14) ?
N5 Co1 N4 . . 77.20(13) ?
N2 Co1 N4 . . 91.57(13) ?
N3 Co1 N4 . . 95.12(12) ?
C7 N1 C8 . . 119.9(4) ?
C7 N1 H1G . . 126(5) ?
C8 N1 H1G . . 111(5) ?
C10 N2 C14 . . 118.1(4) ?
C10 N2 Co1 . . 128.2(3) ?
C14 N2 Co1 . . 113.7(3) ?
C19 N3 C15 . . 117.9(4) ?
C19 N3 Co1 . . 128.5(3) ?
C15 N3 Co1 . . 112.9(3) ?
C22 N4 C26 . . 117.4(4) ?
C22 N4 Co1 . . 129.1(3) ?
C26 N4 Co1 . . 113.5(3) ?
C31 N5 C27 . . 117.8(4) ?
C31 N5 Co1 . . 127.3(3) ?
C27 N5 Co1 . . 114.8(3) ?
O5 N6 O6 . . 121.9(6) ?
O5 N6 O7 . . 120.0(6) ?
O6 N6 O7 . . 118.0(6) ?
C9 O2 Co1 . . 134.3(3) ?
Co1 O4 H4F . . 96(5) ?
Co1 O4 H4E . . 126(4) ?
H4F O4 H4E . . 99(6) ?
C2 C1 C6 . . 121.0(8) ?
C2 C1 H1A . . 119.5 ?
C6 C1 H1A . . 119.5 ?
C3 C2 C1 . . 119.6(11) ?
C3 C2 H2A . . 120.2 ?
C1 C2 H2A . . 120.2 ?
C4 C3 C2 . . 121.3(11) ?
C4 C3 H3A . . 119.3 ?
C2 C3 H3A . . 119.3 ?
C3 C4 C5 . . 120.9(10) ?
C3 C4 H4A . . 119.5 ?
C5 C4 H4A . . 119.5 ?
C6 C5 C4 . . 119.2(7) ?
C6 C5 H5A . . 120.4 ?
C4 C5 H5A . . 120.4 ?
C5 C6 C1 . . 118.0(6) ?
C5 C6 C7 . . 123.6(5) ?
C1 C6 C7 . . 118.4(6) ?
O1 C7 N1 . . 122.1(5) ?
O1 C7 C6 . . 120.5(5) ?
N1 C7 C6 . . 117.4(4) ?
N1 C8 C9 . . 114.0(3) ?
N1 C8 H8A . . 108.8 ?
C9 C8 H8A . . 108.8 ?
N1 C8 H8B . . 108.8 ?
C9 C8 H8B . . 108.8 ?
H8A C8 H8B . . 107.7 ?
O3 C9 O2 . . 126.5(4) ?
O3 C9 C8 . . 115.8(4) ?
O2 C9 C8 . . 117.7(4) ?
N2 C10 C11 . . 121.5(5) ?
N2 C10 H10A . . 119.3 ?
C11 C10 H10A . . 119.3 ?
C12 C11 C10 . . 119.8(5) ?
C12 C11 H11A . . 120.1 ?
C10 C11 H11A . . 120.1 ?
C11 C12 C13 . . 119.6(5) ?
C11 C12 H12A . . 120.2 ?
C13 C12 H12A . . 120.2 ?
C12 C13 C14 . . 117.9(5) ?
C12 C13 C20 . . 122.8(6) ?
C14 C13 C20 . . 119.4(6) ?
N2 C14 C13 . . 123.0(5) ?
N2 C14 C15 . . 117.9(4) ?
C13 C14 C15 . . 119.1(5) ?
C21 C20 C13 . . 121.0(6) ?
C21 C20 H20A . . 119.5 ?
C13 C20 H20A . . 119.5 ?
N3 C15 C16 . . 122.2(4) ?
N3 C15 C14 . . 117.1(4) ?
C16 C15 C14 . . 120.7(4) ?
C17 C16 C15 . . 118.1(5) ?
C17 C16 C21 . . 123.8(6) ?
C15 C16 C21 . . 118.1(5) ?
C18 C17 C16 . . 119.8(5) ?
C18 C17 H17A . . 120.1 ?
C16 C17 H17A . . 120.1 ?
C17 C18 C19 . . 119.0(5) ?
C17 C18 H18A . . 120.5 ?
C19 C18 H18A . . 120.5 ?
N3 C19 C18 . . 122.9(5) ?
N3 C19 H19A . . 118.5 ?
C18 C19 H19A . . 118.5 ?
C20 C21 C16 . . 121.6(6) ?
C20 C21 H21A . . 119.2 ?
C16 C21 H21A . . 119.2 ?
N4 C22 C23 . . 123.6(5) ?
N4 C22 H22A . . 118.2 ?
C23 C22 H22A . . 118.2 ?
C24 C23 C22 . . 119.0(5) ?
C24 C23 H23A . . 120.5 ?
C22 C23 H23A . . 120.5 ?
C23 C24 C25 . . 120.2(5) ?
C23 C24 H24A . . 119.9 ?
C25 C24 H24A . . 119.9 ?
C24 C25 C26 . . 116.3(5) ?
C24 C25 C32 . . 124.7(5) ?
C26 C25 C32 . . 119.0(5) ?
N4 C26 C25 . . 123.5(4) ?
N4 C26 C27 . . 117.5(4) ?
C25 C26 C27 . . 118.9(4) ?
N5 C27 C28 . . 123.3(4) ?
N5 C27 C26 . . 116.9(4) ?
C28 C27 C26 . . 119.8(4) ?
C27 C28 C29 . . 116.5(4) ?
C27 C28 C33 . . 119.8(5) ?
C29 C28 C33 . . 123.7(5) ?
C30 C29 C28 . . 120.3(5) ?
C30 C29 H29A . . 119.9 ?
C28 C29 H29A . . 119.9 ?
C29 C30 C31 . . 119.5(5) ?
C29 C30 H30A . . 120.2 ?
C31 C30 H30A . . 120.2 ?
N5 C31 C30 . . 122.6(5) ?
N5 C31 H31A . . 118.7 ?
C30 C31 H31A . . 118.7 ?
C33 C32 C25 . . 121.7(5) ?
C33 C32 H32A . . 119.1 ?
C25 C32 H32A . . 119.1 ?
C32 C33 C28 . . 120.7(5) ?
C32 C33 H33A . . 119.7 ?
C28 C33 H33A . . 119.7 ?
H8F O8 H8E . . 119.3 ?

loop_
_geom_bond_atom_site_label_1
_geom_bond_atom_site_label_2
_geom_bond_site_symmetry_2
_geom_bond_distance
_geom_bond_publ_flag
Co1 O2 . 2.076(3) y
Co1 O4 . 2.106(4) y
Co1 N5 . 2.130(3) y
Co1 N2 . 2.133(3) y
Co1 N3 . 2.142(3) y
Co1 N4 . 2.173(3) y
N1 C7 . 1.332(6) ?
N1 C8 . 1.453(6) ?
N1 H1G . 0.86(7) ?
N2 C10 . 1.335(5) ?
N2 C14 . 1.345(5) ?
N3 C19 . 1.322(5) ?
N3 C15 . 1.363(5) ?
N4 C22 . 1.320(5) ?
N4 C26 . 1.352(5) ?
N5 C31 . 1.324(5) ?
N5 C27 . 1.363(5) ?
N6 O5 . 1.192(6) ?
N6 O6 . 1.219(5) ?
N6 O7 . 1.241(6) ?
O1 C7 . 1.230(5) ?
O2 C9 . 1.248(5) ?
O3 C9 . 1.248(5) ?
O4 H4F . 0.85(7) ?
O4 H4E . 0.87(6) ?
C1 C2 . 1.386(11) ?
C1 C6 . 1.390(8) ?
C1 H1A . 0.9300 ?
C2 C3 . 1.342(14) ?
C2 H2A . 0.9300 ?
C3 C4 . 1.335(13) ?
C3 H3A . 0.9300 ?
C4 C5 . 1.403(9) ?
C4 H4A . 0.9300 ?
C5 C6 . 1.384(7) ?
C5 H5A . 0.9300 ?
C6 C7 . 1.498(7) ?
C8 C9 . 1.524(5) ?
C8 H8A . 0.9700 ?
C8 H8B . 0.9700 ?
C10 C11 . 1.412(7) ?
C10 H10A . 0.9300 ?
C11 C12 . 1.349(8) ?
C11 H11A . 0.9300 ?
C12 C13 . 1.386(8) ?
C12 H12A . 0.9300 ?
C13 C14 . 1.396(6) ?
C13 C20 . 1.434(8) ?
C14 C15 . 1.432(6) ?
C20 C21 . 1.340(9) ?
C20 H20A . 0.9300 ?
C15 C16 . 1.404(6) ?
C16 C17 . 1.385(8) ?
C16 C21 . 1.433(8) ?
C17 C18 . 1.362(8) ?
C17 H17A . 0.9300 ?
C18 C19 . 1.403(7) ?
C18 H18A . 0.9300 ?
C19 H19A . 0.9300 ?
C21 H21A . 0.9300 ?
C22 C23 . 1.383(6) ?
C22 H22A . 0.9300 ?
C23 C24 . 1.365(7) ?
C23 H23A . 0.9300 ?
C24 C25 . 1.395(7) ?
C24 H24A . 0.9300 ?
C25 C26 . 1.409(6) ?
C25 C32 . 1.430(7) ?
C26 C27 . 1.442(6) ?
C27 C28 . 1.395(6) ?
C28 C29 . 1.410(7) ?
C28 C33 . 1.423(7) ?
C29 C30 . 1.348(7) ?
C29 H29A . 0.9300 ?
C30 C31 . 1.396(6) ?
C30 H30A . 0.9300 ?
C31 H31A . 0.9300 ?
C32 C33 . 1.339(7) ?
C32 H32A . 0.9300 ?
C33 H33A . 0.9300 ?
O8 H8F . 0.8504 ?
O8 H8E . 0.8689 ?

loop_
_geom_hbond_atom_site_label_D
_geom_hbond_atom_site_label_H
_geom_hbond_atom_site_label_A
_geom_hbond_site_symmetry_A
_geom_hbond_distance_DH
_geom_hbond_distance_HA
_geom_hbond_distance_DA
_geom_hbond_angle_DHA
O8 H8E O5 . 0.87 2.46 3.084(7) 128.9
O8 H8E O7 . 0.87 2.24 2.982(7) 142.8
O4 H4F O2 . 0.85(7) 2.48(7) 2.876(5) 110(5)
O4 H4F O3 . 0.85(7) 1.87(7) 2.696(5) 162(7)

loop_
_geom_torsion_atom_site_label_1
_geom_torsion_atom_site_label_2
_geom_torsion_atom_site_label_3
_geom_torsion_atom_site_label_4
_geom_torsion_site_symmetry_1
_geom_torsion_site_symmetry_2
_geom_torsion_site_symmetry_3
_geom_torsion_site_symmetry_4
_geom_torsion
_geom_torsion_publ_flag
O2 Co1 N2 C10 . . . . 105.1(4) ?
O4 Co1 N2 C10 . . . . 17.4(4) ?
N5 Co1 N2 C10 . . . . -108.3(7) ?
N3 Co1 N2 C10 . . . . -174.4(4) ?
N4 Co1 N2 C10 . . . . -79.5(4) ?
O2 Co1 N2 C14 . . . . -76.3(3) ?
O4 Co1 N2 C14 . . . . -164.0(3) ?
N5 Co1 N2 C14 . . . . 70.3(7) ?
N3 Co1 N2 C14 . . . . 4.2(3) ?
N4 Co1 N2 C14 . . . . 99.1(3) ?
O2 Co1 N3 C19 . . . . -77.2(3) ?
O4 Co1 N3 C19 . . . . -115.2(7) ?
N5 Co1 N3 C19 . . . . 14.2(4) ?
N2 Co1 N3 C19 . . . . -177.6(4) ?
N4 Co1 N3 C19 . . . . 91.9(4) ?
O2 Co1 N3 C15 . . . . 93.3(3) ?
O4 Co1 N3 C15 . . . . 55.3(7) ?
N5 Co1 N3 C15 . . . . -175.3(3) ?
N2 Co1 N3 C15 . . . . -7.1(3) ?
N4 Co1 N3 C15 . . . . -97.6(3) ?
O2 Co1 N4 C22 . . . . 160.5(6) ?
O4 Co1 N4 C22 . . . . -91.2(4) ?
N5 Co1 N4 C22 . . . . 178.6(4) ?
N2 Co1 N4 C22 . . . . 4.9(4) ?
N3 Co1 N4 C22 . . . . 82.8(4) ?
O2 Co1 N4 C26 . . . . -20.5(8) ?
O4 Co1 N4 C26 . . . . 87.8(3) ?
N5 Co1 N4 C26 . . . . -2.3(3) ?
N2 Co1 N4 C26 . . . . -176.0(3) ?
N3 Co1 N4 C26 . . . . -98.2(3) ?
O2 Co1 N5 C31 . . . . -4.4(4) ?
O4 Co1 N5 C31 . . . . 82.6(4) ?
N2 Co1 N5 C31 . . . . -151.3(6) ?
N3 Co1 N5 C31 . . . . -87.2(4) ?
N4 Co1 N5 C31 . . . . 179.1(4) ?
O2 Co1 N5 C27 . . . . 179.4(3) ?
O4 Co1 N5 C27 . . . . -93.6(3) ?
N2 Co1 N5 C27 . . . . 32.5(8) ?
N3 Co1 N5 C27 . . . . 96.6(3) ?
N4 Co1 N5 C27 . . . . 2.8(3) ?
O4 Co1 O2 C9 . . . . 17.3(4) ?
N5 Co1 O2 C9 . . . . 108.9(4) ?
N2 Co1 O2 C9 . . . . -78.2(4) ?
N3 Co1 O2 C9 . . . . -154.6(4) ?
N4 Co1 O2 C9 . . . . 126.5(7) ?
C6 C1 C2 C3 . . . . -0.6(13) ?
C1 C2 C3 C4 . . . . 0.6(16) ?
C2 C3 C4 C5 . . . . -0.2(15) ?
C3 C4 C5 C6 . . . . -0.1(11) ?
C4 C5 C6 C1 . . . . 0.0(8) ?
C4 C5 C6 C7 . . . . -177.6(5) ?
C2 C1 C6 C5 . . . . 0.4(8) ?
C2 C1 C6 C7 . . . . 178.1(6) ?
C8 N1 C7 O1 . . . . -11.4(6) ?
C8 N1 C7 C6 . . . . 170.5(4) ?
C5 C6 C7 O1 . . . . 167.1(5) ?
C1 C6 C7 O1 . . . . -10.5(7) ?
C5 C6 C7 N1 . . . . -14.8(7) ?
C1 C6 C7 N1 . . . . 167.6(4) ?
C7 N1 C8 C9 . . . . -77.2(5) ?
Co1 O2 C9 O3 . . . . -4.7(7) ?
Co1 O2 C9 C8 . . . . 175.5(3) ?
N1 C8 C9 O3 . . . . 177.4(4) ?
N1 C8 C9 O2 . . . . -2.8(6) ?
C14 N2 C10 C11 . . . . -0.8(6) ?
Co1 N2 C10 C11 . . . . 177.8(3) ?
N2 C10 C11 C12 . . . . 2.3(8) ?
C10 C11 C12 C13 . . . . -0.6(8) ?
C11 C12 C13 C14 . . . . -2.4(8) ?
C11 C12 C13 C20 . . . . 177.3(5) ?
C10 N2 C14 C13 . . . . -2.4(6) ?
Co1 N2 C14 C13 . . . . 178.8(3) ?
C10 N2 C14 C15 . . . . 178.0(4) ?
Co1 N2 C14 C15 . . . . -0.8(5) ?
C12 C13 C14 N2 . . . . 4.1(7) ?
C20 C13 C14 N2 . . . . -175.7(4) ?
C12 C13 C14 C15 . . . . -176.3(4) ?
C20 C13 C14 C15 . . . . 3.9(6) ?
C12 C13 C20 C21 . . . . 179.6(5) ?
C14 C13 C20 C21 . . . . -0.6(8) ?
C19 N3 C15 C16 . . . . -0.5(6) ?
Co1 N3 C15 C16 . . . . -172.1(3) ?
C19 N3 C15 C14 . . . . -179.3(4) ?
Co1 N3 C15 C14 . . . . 9.1(4) ?
N2 C14 C15 N3 . . . . -5.8(5) ?
C13 C14 C15 N3 . . . . 174.7(4) ?
N2 C14 C15 C16 . . . . 175.4(4) ?
C13 C14 C15 C16 . . . . -4.2(6) ?
N3 C15 C16 C17 . . . . 0.6(6) ?
C14 C15 C16 C17 . . . . 179.4(4) ?
N3 C15 C16 C21 . . . . -177.6(4) ?
C14 C15 C16 C21 . . . . 1.1(6) ?
C15 C16 C17 C18 . . . . -1.1(7) ?
C21 C16 C17 C18 . . . . 177.1(5) ?
C16 C17 C18 C19 . . . . 1.4(8) ?
C15 N3 C19 C18 . . . . 0.8(6) ?
Co1 N3 C19 C18 . . . . 170.9(3) ?
C17 C18 C19 N3 . . . . -1.3(8) ?
C13 C20 C21 C16 . . . . -2.5(9) ?
C17 C16 C21 C20 . . . . -175.9(5) ?
C15 C16 C21 C20 . . . . 2.3(8) ?
C26 N4 C22 C23 . . . . -0.2(7) ?
Co1 N4 C22 C23 . . . . 178.8(4) ?
N4 C22 C23 C24 . . . . -0.3(9) ?
C22 C23 C24 C25 . . . . 0.7(8) ?
C23 C24 C25 C26 . . . . -0.5(7) ?
C23 C24 C25 C32 . . . . -179.1(5) ?
C22 N4 C26 C25 . . . . 0.3(6) ?
Co1 N4 C26 C25 . . . . -178.8(3) ?
C22 N4 C26 C27 . . . . -179.3(4) ?
Co1 N4 C26 C27 . . . . 1.6(4) ?
C24 C25 C26 N4 . . . . 0.0(6) ?
C32 C25 C26 N4 . . . . 178.6(4) ?
C24 C25 C26 C27 . . . . 179.6(4) ?
C32 C25 C26 C27 . . . . -1.8(6) ?
C31 N5 C27 C28 . . . . -1.2(6) ?
Co1 N5 C27 C28 . . . . 175.4(3) ?
C31 N5 C27 C26 . . . . -179.6(4) ?
Co1 N5 C27 C26 . . . . -3.0(5) ?
N4 C26 C27 N5 . . . . 0.9(5) ?
C25 C26 C27 N5 . . . . -178.7(4) ?
N4 C26 C27 C28 . . . . -177.5(4) ?
C25 C26 C27 C28 . . . . 2.8(6) ?
N5 C27 C28 C29 . . . . 0.8(6) ?
C26 C27 C28 C29 . . . . 179.1(4) ?
N5 C27 C28 C33 . . . . 179.4(4) ?
C26 C27 C28 C33 . . . . -2.3(6) ?
C27 C28 C29 C30 . . . . -0.4(7) ?
C33 C28 C29 C30 . . . . -179.0(5) ?
C28 C29 C30 C31 . . . . 0.5(8) ?
C27 N5 C31 C30 . . . . 1.3(7) ?
Co1 N5 C31 C30 . . . . -174.9(4) ?
C29 C30 C31 N5 . . . . -1.0(8) ?
C24 C25 C32 C33 . . . . 178.6(5) ?
C26 C25 C32 C33 . . . . 0.1(7) ?
C25 C32 C33 C28 . . . . 0.5(8) ?
C27 C28 C33 C32 . . . . 0.6(7) ?
C29 C28 C33 C32 . . . . 179.1(5) ?
